data_4087549
loop_
_publ_author_name
'Lapointe, S\'ebastien'
'Vabre, Boris'
'Zargarian, Davit'

_publ_section_title
;
 POCOP-Type Pincer Complexes of Nickel: Synthesis, Characterization, and
 Ligand Exchange Reactivities of New Cationic Acetonitrile Adducts
;
_journal_issue 14
_journal_name_full Organometallics
_journal_page_first 3520
_journal_paper_doi 10.1021/acs.organomet.5b00272
_journal_volume 34
_journal_year 2015
_chemical_formula_moiety '0.67(C21 H36 N Ni O2 P2), 0.17(C43.35 H72 F4.04 N2 Ni2 O8.04 P4 S1.35), 0.78(C F3 O3 S)'
_chemical_formula_sum 'C22 H36 F3 N Ni O5 P2 S'
_chemical_formula_weight 604.23
_space_group_crystal_system monoclinic
_space_group_IT_number 14
_space_group_name_Hall '-P 2ybc'
_space_group_name_H-M_alt 'P 1 21/c 1'
_atom_sites_solution_hydrogens geom
_audit_creation_date 2014-11-10
_audit_creation_method
;
Olex2 1.2
(compiled 2014.09.19 svn.r3010 for OlexSys, GUI svn.r4874)
;
_cell_angle_alpha 90
_cell_angle_beta 115.4710(10)
_cell_angle_gamma 90
_cell_formula_units_Z 12
_cell_length_a 17.2664(5)
_cell_length_b 29.5903(8)
_cell_length_c 18.8491(5)
_cell_measurement_reflns_used 9045
_cell_measurement_temperature 100
_cell_measurement_theta_max 69.75
_cell_measurement_theta_min 2.83
_cell_volume 8694.3(4)
_computing_cell_refinement
'SAINT (2009) V7.68A; Integration Software for Single Crystal Data. Bruker AXS Inc., Madison, WI 53719-1173.'
_computing_data_collection
;
APEX 2 (2009) Bruker AXS Inc., Madison, WI 53719-1173.
;
_computing_data_reduction
'SAINT (2009) V7.68A; Integration Software for Single Crystal Data. Bruker AXS Inc., Madison, WI 53719-1173.'
_computing_molecular_graphics 'Olex2 (Dolomanov et al., 2009)'
_computing_publication_material 'Olex2 (Dolomanov et al., 2009)'
_computing_structure_refinement 'XL (Sheldrick, 2008)'
_diffrn_ambient_temperature 100
_diffrn_detector 'CCD area detector'
_diffrn_detector_area_resol_mean 8.3
_diffrn_detector_type 'Bruker Platinum 135 CCD Area Detector'
_diffrn_measured_fraction_theta_full 1.000
_diffrn_measured_fraction_theta_max 0.995
_diffrn_measurement_device 'k-geometry diffractometer'
_diffrn_measurement_device_type 'Bruker Microstar X8'
_diffrn_measurement_method '\w scans'
_diffrn_radiation_collimation 'Focusing mirrors'
_diffrn_radiation_monochromator 'Helios Mirror Optics'
_diffrn_radiation_probe x-ray
_diffrn_radiation_type CuK\a
_diffrn_radiation_wavelength 1.54178
_diffrn_reflns_av_R_equivalents 0.0557
_diffrn_reflns_av_unetI/netI 0.0261
_diffrn_reflns_Laue_measured_fraction_full 1.000
_diffrn_reflns_Laue_measured_fraction_max 0.995
_diffrn_reflns_limit_h_max 21
_diffrn_reflns_limit_h_min -21
_diffrn_reflns_limit_k_max 35
_diffrn_reflns_limit_k_min -35
_diffrn_reflns_limit_l_max 22
_diffrn_reflns_limit_l_min -22
_diffrn_reflns_number 170890
_diffrn_reflns_point_group_measured_fraction_full 1.000
_diffrn_reflns_point_group_measured_fraction_max 0.995
_diffrn_reflns_theta_full 67.679
_diffrn_reflns_theta_max 70.068
_diffrn_reflns_theta_min 2.835
_diffrn_source 'Rotating-anode X-ray tube'
_diffrn_source_target Cu
_diffrn_source_type 'Bruker Microstar/FR591 generator'
_diffrn_standards_number 0
_exptl_absorpt_coefficient_mu 3.130
_exptl_absorpt_correction_T_max 0.7533
_exptl_absorpt_correction_T_min 0.6348
_exptl_absorpt_correction_type multi-scan
_exptl_absorpt_process_details
;
SADABS-2008/1 (Bruker,2008) was used for absorption correction.
wR2(int) was 0.0854 before and 0.0698 after correction.
The Ratio of minimum to maximum transmission is 0.8427.
The \l/2 correction factor is 0.0015.
;
_exptl_crystal_colour yellow
_exptl_crystal_colour_primary yellow
_exptl_crystal_density_diffrn 1.385
_exptl_crystal_description block
_exptl_crystal_F_000 3792
_exptl_crystal_size_max 0.13
_exptl_crystal_size_mid 0.13
_exptl_crystal_size_min 0.08
_refine_diff_density_max 2.499
_refine_diff_density_min -0.954
_refine_diff_density_rms 0.075
_refine_ls_extinction_method none
_refine_ls_goodness_of_fit_ref 1.027
_refine_ls_hydrogen_treatment constr
_refine_ls_matrix_type full
_refine_ls_number_parameters 1165
_refine_ls_number_reflns 16417
_refine_ls_number_restraints 84
_refine_ls_restrained_S_all 1.026
_refine_ls_R_factor_all 0.0577
_refine_ls_R_factor_gt 0.0526
_refine_ls_shift/su_max 0.002
_refine_ls_shift/su_mean 0.000
_refine_ls_structure_factor_coef Fsqd
_refine_ls_weighting_details 'w=1/[\s^2^(Fo^2^)+(0.0787P)^2^+13.1090P] where P=(Fo^2^+2Fc^2^)/3'
_refine_ls_weighting_scheme calc
_refine_ls_wR_factor_gt 0.1399
_refine_ls_wR_factor_ref 0.1457
_reflns_Friedel_coverage 0.000
_reflns_number_gt 14732
_reflns_number_total 16417
_reflns_threshold_expression 'I > 2\s(I)'
_cod_data_source_file om5b00272_si_001.cif
_cod_data_source_block selap1
_cod_depositor_comments
;
The following automatic conversions were performed:

data item '_diffrn_radiation_probe' value 'X-ray' was changed to
'x-ray' in accordance with the
/home/saulius/struct/COD-crude-data/automatic-downloads/DataCite-retrospective/ACS/depositions/lib/dictionaries/cif_core.dic
dictionary named 'cif_core.dic' version 2.4.2 last updated on
2011-04-26.

Automatic conversion script
Id: cif_fix_values 6909 2019-04-08 15:41:33Z antanas 
;
_cod_database_code 4087549
_shelxl_version_number 2014/6
_shelx_space_group_comment
;
The symmetry employed for this shelxl refinement is uniquely defined
by the following loop, which should always be used as a source of
symmetry information in preference to the above space-group names.
They are only intended as comments.
;
_olex2_refinement_description
;
1. Fixed Uiso
 At 1.2 times of:
  All C(H) groups
 At 1.5 times of:
  All C(H,H,H) groups
2. Uiso/Uaniso restraints and constraints
All non-hydrogen atoms have similar U: within 0.8A with sigma of 0.02 and sigma
for terminal atoms of 0.04
Uanis(C66A) = Uanis(C66B)
Uanis(C65A) = Uanis(C65B)
Uanis(F6A) = Uanis(F6B)
Uanis(F7A) = Uanis(F7B)
Uanis(F8A) = Uanis(F8B)
Uanis(F9A) = Uanis(F9B)
Uanis(F4A) = Uanis(F4B)
Uanis(F5A) = Uanis(F5B)
Uanis(N3A) = Uanis(N3B)
3. Others
 Sof(C35B)=Sof(H35B)=Sof(C36B)=Sof(H36D)=Sof(H36E)=Sof(H36F)=Sof(C37B)=
 Sof(H37D)=Sof(H37E)=Sof(H37F)=1-FVAR(1)
 Sof(C35A)=Sof(H35A)=Sof(C36A)=Sof(H36A)=Sof(H36B)=Sof(H36C)=Sof(C37A)=
 Sof(H37A)=Sof(H37B)=Sof(H37C)=FVAR(1)
 Sof(C38B)=Sof(H38B)=Sof(C39B)=Sof(H39D)=Sof(H39E)=Sof(H39F)=Sof(C40B)=
 Sof(H40D)=Sof(H40E)=Sof(H40F)=1-FVAR(2)
 Sof(C38A)=Sof(H38A)=Sof(C39A)=Sof(H39A)=Sof(H39B)=Sof(H39C)=Sof(C40A)=
 Sof(H40A)=Sof(H40B)=Sof(H40C)=FVAR(2)
 Sof(S3B)=Sof(O13B)=Sof(O14B)=Sof(O15B)=Sof(C66B)=Sof(F8B)=Sof(F7B)=Sof(F9B)=1-
 FVAR(3)
 Sof(C66A)=Sof(F7A)=Sof(F8A)=Sof(F9A)=Sof(O14A)=Sof(O13A)=Sof(O15A)=Sof(S3A)=
 FVAR(3)
 Sof(S2B)=Sof(O10B)=Sof(O11B)=Sof(O12B)=Sof(C65B)=Sof(F4B)=Sof(F5B)=Sof(F6B)=1-
 FVAR(4)
 Sof(S2A)=Sof(O10A)=Sof(O11A)=Sof(O12A)=Sof(C65A)=Sof(F4A)=Sof(F5A)=Sof(F6A)=
 FVAR(4)
 Sof(C50B)=Sof(H50B)=Sof(C51B)=Sof(H51D)=Sof(H51E)=Sof(H51F)=Sof(C52B)=
 Sof(H52D)=Sof(H52E)=Sof(H52F)=1-FVAR(5)
 Sof(C50A)=Sof(H50A)=Sof(C51A)=Sof(H51A)=Sof(H51B)=Sof(H51C)=Sof(C52A)=
 Sof(H52A)=Sof(H52B)=Sof(H52C)=FVAR(5)
 Sof(N3B)=Sof(C62B)=Sof(C63B)=Sof(H63D)=Sof(H63E)=Sof(H63F)=1-FVAR(6)
 Sof(N3A)=Sof(C62A)=Sof(C63A)=Sof(H63A)=Sof(H63B)=Sof(H63C)=FVAR(6)
4.a Ternary CH refined with riding coordinates:
 C8(H8), C11(H11), C14(H14), C17(H17), C32(H32), C29(H29), C56(H56), C53(H53),
 C59(H59), C50A(H50A), C50B(H50B), C35A(H35A), C35B(H35B), C38A(H38A),
 C38B(H38B)
4.b Me refined with riding coordinates:
 C9(H9A,H9B,H9C), C10(H10A,H10B,H10C), C12(H12A,H12B,H12C), C13(H13A,H13B,
 H13C), C16(H16A,H16B,H16C), C19(H19A,H19B,H19C), C18(H18A,H18B,H18C), C57(H57A,
 H57B,H57C), C58(H58A,H58B,H58C), C61(H61A,H61B,H61C), C54(H54A,H54B,H54C),
 C60(H60A,H60B,H60C), C55(H55A,H55B,H55C), C15(H15A,H15B,H15C), C36A(H36A,H36B,
 H36C), C37A(H37A,H37B,H37C), C36B(H36D,H36E,H36F), C37B(H37D,H37E,H37F),
 C39A(H39A,H39B,H39C), C40A(H40A,H40B,H40C), C39B(H39D,H39E,H39F), C40B(H40D,
 H40E,H40F)
4.c Aromatic/amide H refined with riding coordinates:
 C3(H3), C5(H5), C26(H26), C24(H24), C47(H47), C45(H45)
4.d Idealised Me refined as rotating group:
 C7(H7A,H7B,H7C), C21(H21A,H21B,H21C), C33(H33A,H33B,H33C), C31(H31A,H31B,
 H31C), C28(H28A,H28B,H28C), C30(H30A,H30B,H30C), C49(H49A,H49B,H49C), C34(H34A,
 H34B,H34C), C42(H42A,H42B,H42C), C51A(H51A,H51B,H51C), C52A(H52A,H52B,H52C),
 C51B(H51D,H51E,H51F), C52B(H52D,H52E,H52F), C63A(H63A,H63B,H63C), C63B(H63D,
 H63E,H63F)
;
_olex2_submission_special_instructions 'No special instructions were received'

loop_
_space_group_symop_operation_xyz
'x, y, z'
'-x, y+1/2, -z+1/2'
'-x, -y, -z'
'x, -y-1/2, z-1/2'

loop_
_atom_site_label
_atom_site_type_symbol
_atom_site_fract_x
_atom_site_fract_y
_atom_site_fract_z
_atom_site_U_iso_or_equiv
_atom_site_adp_type
_atom_site_occupancy
_atom_site_site_symmetry_order
_atom_site_calc_flag
_atom_site_refinement_flags_posn
_atom_site_refinement_flags_occupancy
_atom_site_disorder_assembly
_atom_site_disorder_group
Ni1 Ni 0.25373(3) 0.58010(2) 0.27156(2) 0.02504(11) Uani 1 1 d . . . .
P2 P 0.25359(4) 0.65241(2) 0.25274(3) 0.02268(13) Uani 1 1 d . . . .
P1 P 0.22402(5) 0.50850(2) 0.25675(4) 0.03517(17) Uani 1 1 d . . . .
Ni2 Ni 0.18577(3) 0.19626(2) 0.18284(3) 0.02938(12) Uani 1 1 d . . . .
P4 P 0.22829(4) 0.26482(2) 0.18015(4) 0.03064(15) Uani 1 1 d . . . .
P3 P 0.10831(5) 0.13533(3) 0.16073(6) 0.0497(2) Uani 1 1 d . . . .
Ni3 Ni 0.25085(3) 0.90692(2) 0.27250(3) 0.03547(13) Uani 1 1 d . . . .
P6 P 0.22244(4) 0.90800(2) 0.37379(4) 0.02957(15) Uani 1 1 d . . . .
P5 P 0.26201(7) 0.88649(3) 0.16712(5) 0.0471(2) Uani 1 1 d . . . .
S1 S 0.44775(5) 0.77868(2) 0.07160(4) 0.03401(16) Uani 1 1 d . . . .
C2 C 0.11437(16) 0.62493(9) 0.14542(15) 0.0264(5) Uani 1 1 d . . . .
C1 C 0.15080(17) 0.58354(9) 0.17939(15) 0.0279(5) Uani 1 1 d . . . .
C6 C 0.10197(18) 0.54556(9) 0.14341(16) 0.0339(6) Uani 1 1 d . . . .
C3 C 0.03522(17) 0.62864(10) 0.08132(16) 0.0319(6) Uani 1 1 d . . . .
H3 H 0.0126 0.6575 0.0608 0.038 Uiso 1 1 calc R . . .
C4 C -0.01079(18) 0.58963(11) 0.04726(17) 0.0370(7) Uani 1 1 d . . . .
C5 C 0.02354(19) 0.54754(10) 0.07862(17) 0.0386(7) Uani 1 1 d . . . .
H5 H -0.0067 0.5206 0.0556 0.046 Uiso 1 1 calc R . . .
C7 C -0.0975(2) 0.59251(13) -0.0231(2) 0.0534(9) Uani 1 1 d . . . .
H7A H -0.0972 0.5736 -0.0657 0.080 Uiso 1 1 calc GR . . .
H7B H -0.1092 0.6239 -0.0409 0.080 Uiso 1 1 calc GR . . .
H7C H -0.1422 0.5818 -0.0082 0.080 Uiso 1 1 calc GR . . .
C8 C 0.32860(16) 0.67579(9) 0.21771(15) 0.0283(5) Uani 1 1 d . . . .
H8 H 0.3069 0.7062 0.1945 0.034 Uiso 1 1 calc R . . .
C9 C 0.32944(18) 0.64539(10) 0.15240(16) 0.0335(6) Uani 1 1 d . . . .
H9A H 0.2709 0.6421 0.1111 0.050 Uiso 1 1 calc R . . .
H9B H 0.3659 0.6590 0.1301 0.050 Uiso 1 1 calc R . . .
H9C H 0.3521 0.6156 0.1741 0.050 Uiso 1 1 calc R . . .
C10 C 0.4185(2) 0.68184(13) 0.28331(19) 0.0461(8) Uani 1 1 d . . . .
H10A H 0.4159 0.7014 0.3242 0.069 Uiso 1 1 calc R . . .
H10B H 0.4418 0.6523 0.3060 0.069 Uiso 1 1 calc R . . .
H10C H 0.4555 0.6957 0.2620 0.069 Uiso 1 1 calc R . . .
C12 C 0.1889(3) 0.67147(16) 0.3568(3) 0.0666(11) Uani 1 1 d . . . .
H12A H 0.1959 0.6390 0.3676 0.100 Uiso 1 1 calc R . . .
H12B H 0.1951 0.6876 0.4043 0.100 Uiso 1 1 calc R . . .
H12C H 0.1318 0.6773 0.3145 0.100 Uiso 1 1 calc R . . .
C13 C 0.2489(3) 0.73812(11) 0.3142(2) 0.0590(10) Uani 1 1 d . . . .
H13A H 0.2938 0.7472 0.2984 0.089 Uiso 1 1 calc R . . .
H13B H 0.1925 0.7447 0.2716 0.089 Uiso 1 1 calc R . . .
H13C H 0.2558 0.7549 0.3614 0.089 Uiso 1 1 calc R . . .
C11 C 0.2563(2) 0.68770(10) 0.33194(17) 0.0379(6) Uani 1 1 d . . . .
H11 H 0.3133 0.6827 0.3775 0.045 Uiso 1 1 calc R . . .
C14 C 0.1969(2) 0.48182(11) 0.33016(19) 0.0476(8) Uani 1 1 d . . . .
H14 H 0.2486 0.4837 0.3818 0.057 Uiso 1 1 calc R . . .
C16 C 0.1257(2) 0.50885(13) 0.3375(2) 0.0530(9) Uani 1 1 d . . . .
H16A H 0.1429 0.5406 0.3478 0.080 Uiso 1 1 calc R . . .
H16B H 0.0731 0.5065 0.2885 0.080 Uiso 1 1 calc R . . .
H16C H 0.1151 0.4968 0.3810 0.080 Uiso 1 1 calc R . . .
C17 C 0.2976(2) 0.47172(11) 0.23742(19) 0.0494(8) Uani 1 1 d . . . .
H17 H 0.2691 0.4418 0.2194 0.059 Uiso 1 1 calc R . . .
C19 C 0.3793(3) 0.46441(14) 0.3130(2) 0.0648(11) Uani 1 1 d . . . .
H19A H 0.3644 0.4516 0.3534 0.097 Uiso 1 1 calc R . . .
H19B H 0.4174 0.4436 0.3027 0.097 Uiso 1 1 calc R . . .
H19C H 0.4085 0.4934 0.3314 0.097 Uiso 1 1 calc R . . .
C18 C 0.3160(3) 0.49174(13) 0.1716(2) 0.0592(10) Uani 1 1 d . . . .
H18A H 0.2619 0.4958 0.1246 0.089 Uiso 1 1 calc R . . .
H18B H 0.3444 0.5211 0.1883 0.089 Uiso 1 1 calc R . . .
H18C H 0.3533 0.4712 0.1597 0.089 Uiso 1 1 calc R . . .
C20 C 0.39717(18) 0.57917(9) 0.43505(16) 0.0317(6) Uani 1 1 d . . . .
C21 C 0.4608(2) 0.58016(12) 0.51623(17) 0.0438(7) Uani 1 1 d . . . .
H21A H 0.4662 0.6110 0.5366 0.066 Uiso 1 1 calc GR . . .
H21B H 0.5162 0.5702 0.5193 0.066 Uiso 1 1 calc GR . . .
H21C H 0.4430 0.5600 0.5477 0.066 Uiso 1 1 calc GR . . .
N1 N 0.34662(15) 0.57860(7) 0.37128(13) 0.0302(5) Uani 1 1 d . . . .
O2 O 0.16059(11) 0.66395(6) 0.17898(10) 0.0276(4) Uani 1 1 d . . . .
O1 O 0.13471(14) 0.50354(6) 0.17554(12) 0.0414(5) Uani 1 1 d . . . .
O4 O 0.14152(13) 0.29571(7) 0.13734(12) 0.0388(5) Uani 1 1 d . . . .
O3 O 0.00884(12) 0.15139(7) 0.10902(14) 0.0427(5) Uani 1 1 d . . . .
C22 C 0.07797(17) 0.22265(9) 0.12416(15) 0.0297(5) Uani 1 1 d . . . .
C23 C 0.06762(18) 0.26907(10) 0.10894(16) 0.0324(6) Uani 1 1 d . . . .
C26 C -0.07743(17) 0.21608(11) 0.04831(16) 0.0340(6) Uani 1 1 d . . . .
H26 H -0.1267 0.1973 0.0257 0.041 Uiso 1 1 calc R . . .
C27 C 0.00270(17) 0.19740(10) 0.09325(16) 0.0321(6) Uani 1 1 d . . . .
C25 C -0.08468(18) 0.26248(11) 0.03689(15) 0.0357(6) Uani 1 1 d . . . .
C24 C -0.01142(19) 0.28945(11) 0.06788(16) 0.0369(6) Uani 1 1 d . . . .
H24 H -0.0157 0.3213 0.0609 0.044 Uiso 1 1 calc R . . .
C32 C 0.2868(2) 0.29391(10) 0.27285(17) 0.0378(6) Uani 1 1 d . . . .
H32 H 0.3426 0.2778 0.3015 0.045 Uiso 1 1 calc R . . .
C29 C 0.2846(2) 0.27487(11) 0.11890(18) 0.0400(7) Uani 1 1 d . . . .
H29 H 0.2893 0.3083 0.1140 0.048 Uiso 1 1 calc R . . .
C33 C 0.3073(3) 0.34295(11) 0.2618(2) 0.0539(9) Uani 1 1 d . . . .
H33A H 0.2541 0.3589 0.2292 0.081 Uiso 1 1 calc GR . . .
H33B H 0.3460 0.3436 0.2360 0.081 Uiso 1 1 calc GR . . .
H33C H 0.3351 0.3577 0.3132 0.081 Uiso 1 1 calc GR . . .
C31 C 0.3756(2) 0.25545(13) 0.1567(2) 0.0480(8) Uani 1 1 d . . . .
H31A H 0.3729 0.2227 0.1629 0.072 Uiso 1 1 calc GR . . .
H31B H 0.4078 0.2694 0.2083 0.072 Uiso 1 1 calc GR . . .
H31C H 0.4046 0.2619 0.1231 0.072 Uiso 1 1 calc GR . . .
C28 C -0.1714(2) 0.28377(13) -0.00964(19) 0.0490(8) Uani 1 1 d . . . .
H28A H -0.2165 0.2617 -0.0171 0.074 Uiso 1 1 calc GR . . .
H28B H -0.1759 0.2935 -0.0610 0.074 Uiso 1 1 calc GR . . .
H28C H -0.1781 0.3100 0.0190 0.074 Uiso 1 1 calc GR . . .
C30 C 0.2326(3) 0.25584(15) 0.0367(2) 0.0573(10) Uani 1 1 d . . . .
H30A H 0.2613 0.2631 0.0032 0.086 Uiso 1 1 calc GR . . .
H30B H 0.1751 0.2692 0.0143 0.086 Uiso 1 1 calc GR . . .
H30C H 0.2279 0.2230 0.0399 0.086 Uiso 1 1 calc GR . . .
N2 N 0.29440(15) 0.17283(8) 0.24652(15) 0.0341(5) Uani 1 1 d . . . .
C48 C 0.1423(2) 0.83821(12) 0.16858(17) 0.0424(7) Uani 1 1 d . . . .
C43 C 0.1676(2) 0.86126(11) 0.24032(16) 0.0379(7) Uani 1 1 d . . . .
C44 C 0.1253(2) 0.84770(12) 0.28514(16) 0.0413(7) Uani 1 1 d . . . .
C46 C 0.0399(2) 0.79253(16) 0.1907(2) 0.0585(10) Uani 1 1 d . . . .
C47 C 0.0802(2) 0.80515(14) 0.14325(19) 0.0507(9) Uani 1 1 d . . . .
H47 H 0.0647 0.7910 0.0938 0.061 Uiso 1 1 calc R . . .
C45 C 0.0632(2) 0.81446(15) 0.2628(2) 0.0532(9) Uani 1 1 d . . . .
H45 H 0.0366 0.8066 0.2959 0.064 Uiso 1 1 calc R . . .
C49 C -0.0261(3) 0.7554(2) 0.1656(3) 0.093(2) Uani 1 1 d . . . .
H49A H -0.0351 0.7452 0.2109 0.139 Uiso 1 1 calc GR . . .
H49B H -0.0059 0.7300 0.1446 0.139 Uiso 1 1 calc GR . . .
H49C H -0.0803 0.7668 0.1248 0.139 Uiso 1 1 calc GR . . .
O6 O 0.14910(14) 0.86896(8) 0.35770(11) 0.0425(5) Uani 1 1 d . . . .
O5 O 0.18426(17) 0.85003(8) 0.12239(12) 0.0496(6) Uani 1 1 d . . . .
C56 C 0.30921(19) 0.88939(9) 0.46463(15) 0.0324(6) Uani 1 1 d . . . .
H56 H 0.2839 0.8799 0.5011 0.039 Uiso 1 1 calc R . . .
C53 C 0.3589(3) 0.85620(11) 0.1800(2) 0.0511(9) Uani 1 1 d . . . .
H53 H 0.3530 0.8473 0.1268 0.061 Uiso 1 1 calc R . . .
C57 C 0.37320(19) 0.92730(11) 0.50436(19) 0.0414(7) Uani 1 1 d . . . .
H57A H 0.3432 0.9531 0.5137 0.062 Uiso 1 1 calc R . . .
H57B H 0.4175 0.9165 0.5546 0.062 Uiso 1 1 calc R . . .
H57C H 0.4001 0.9367 0.4703 0.062 Uiso 1 1 calc R . . .
C59 C 0.1746(2) 0.95712(12) 0.39692(16) 0.0408(7) Uani 1 1 d . . . .
H59 H 0.2166 0.9826 0.4101 0.049 Uiso 1 1 calc R . . .
C58 C 0.3524(3) 0.84832(11) 0.4486(2) 0.0539(9) Uani 1 1 d . . . .
H58A H 0.3094 0.8248 0.4231 0.081 Uiso 1 1 calc R . . .
H58B H 0.3790 0.8570 0.4140 0.081 Uiso 1 1 calc R . . .
H58C H 0.3964 0.8368 0.4983 0.081 Uiso 1 1 calc R . . .
C61 C 0.1540(2) 0.94970(15) 0.46684(19) 0.0555(10) Uani 1 1 d . . . .
H61A H 0.2064 0.9412 0.5129 0.083 Uiso 1 1 calc R . . .
H61B H 0.1308 0.9776 0.4780 0.083 Uiso 1 1 calc R . . .
H61C H 0.1114 0.9255 0.4546 0.083 Uiso 1 1 calc R . . .
C54 C 0.3673(3) 0.81316(12) 0.2270(2) 0.0536(9) Uani 1 1 d . . . .
H54A H 0.3153 0.7949 0.2009 0.080 Uiso 1 1 calc R . . .
H54B H 0.4171 0.7959 0.2301 0.080 Uiso 1 1 calc R . . .
H54C H 0.3749 0.8210 0.2801 0.080 Uiso 1 1 calc R . . .
C60 C 0.0937(3) 0.97065(16) 0.3229(2) 0.0656(12) Uani 1 1 d . . . .
H60A H 0.1088 0.9752 0.2789 0.098 Uiso 1 1 calc R . . .
H60B H 0.0507 0.9466 0.3097 0.098 Uiso 1 1 calc R . . .
H60C H 0.0701 0.9987 0.3331 0.098 Uiso 1 1 calc R . . .
O9 O 0.4255(2) 0.73629(9) 0.09215(19) 0.0661(8) Uani 1 1 d . . . .
O7 O 0.3783(2) 0.80488(12) 0.01816(16) 0.0815(11) Uani 1 1 d . . . .
O8 O 0.50804(17) 0.80435(11) 0.13493(17) 0.0710(9) Uani 1 1 d . . . .
F2 F 0.45989(14) 0.74171(7) -0.05020(11) 0.0530(5) Uani 1 1 d . . . .
F3 F 0.57439(13) 0.73719(8) 0.05720(12) 0.0612(6) Uani 1 1 d . . . .
F1 F 0.5374(2) 0.80013(8) -0.0054(2) 0.0958(10) Uani 1 1 d . . . .
C64 C 0.5080(2) 0.76377(11) 0.01545(19) 0.0411(7) Uani 1 1 d . . . .
C34 C 0.2370(2) 0.29024(14) 0.3226(2) 0.0548(9) Uani 1 1 d . . . .
H34A H 0.2701 0.3043 0.3739 0.082 Uiso 1 1 calc GR . . .
H34B H 0.2272 0.2583 0.3300 0.082 Uiso 1 1 calc GR . . .
H34C H 0.1817 0.3057 0.2959 0.082 Uiso 1 1 calc GR . . .
C55 C 0.4378(3) 0.88604(15) 0.2176(3) 0.0736(13) Uani 1 1 d . . . .
H55A H 0.4300 0.9133 0.1857 0.110 Uiso 1 1 calc R . . .
H55B H 0.4461 0.8946 0.2706 0.110 Uiso 1 1 calc R . . .
H55C H 0.4883 0.8695 0.2206 0.110 Uiso 1 1 calc R . . .
C41 C 0.36191(17) 0.16090(10) 0.28643(18) 0.0363(6) Uani 1 1 d . . . .
C42 C 0.44840(19) 0.14607(12) 0.3373(2) 0.0499(8) Uani 1 1 d . . . .
H42A H 0.4861 0.1724 0.3564 0.075 Uiso 1 1 calc GR . . .
H42B H 0.4695 0.1263 0.3077 0.075 Uiso 1 1 calc GR . . .
H42C H 0.4480 0.1295 0.3821 0.075 Uiso 1 1 calc GR . . .
C50A C 0.2616(10) 0.9310(4) 0.0994(7) 0.036(3) Uani 0.45(2) 1 d . P A 1
H50A H 0.3184 0.9467 0.1200 0.043 Uiso 0.45(2) 1 calc R P A 1
C51A C 0.1903(10) 0.9640(5) 0.0919(5) 0.049(4) Uani 0.45(2) 1 d . P A 1
H51A H 0.1834 0.9866 0.0515 0.074 Uiso 0.45(2) 1 calc GR P A 1
H51B H 0.2056 0.9792 0.1423 0.074 Uiso 0.45(2) 1 calc GR P A 1
H51C H 0.1364 0.9475 0.0769 0.074 Uiso 0.45(2) 1 calc GR P A 1
C52A C 0.2399(17) 0.9078(8) 0.0162(14) 0.064(5) Uani 0.45(2) 1 d . P A 1
H52A H 0.2388 0.9309 -0.0214 0.096 Uiso 0.45(2) 1 calc GR P A 1
H52B H 0.1838 0.8930 -0.0032 0.096 Uiso 0.45(2) 1 calc GR P A 1
H52C H 0.2840 0.8853 0.0223 0.096 Uiso 0.45(2) 1 calc GR P A 1
C50B C 0.2232(12) 0.9292(4) 0.0868(6) 0.051(3) Uani 0.55(2) 1 d . P A 2
H50B H 0.2671 0.9539 0.1056 0.061 Uiso 0.55(2) 1 calc R P A 2
C51B C 0.1420(14) 0.9514(3) 0.0755(7) 0.069(4) Uani 0.55(2) 1 d . P A 2
H51D H 0.1287 0.9755 0.0363 0.104 Uiso 0.55(2) 1 calc GR P A 2
H51E H 0.1479 0.9643 0.1254 0.104 Uiso 0.55(2) 1 calc GR P A 2
H51F H 0.0955 0.9291 0.0571 0.104 Uiso 0.55(2) 1 calc GR P A 2
C52B C 0.2236(16) 0.9133(6) 0.0109(12) 0.075(6) Uani 0.55(2) 1 d . P A 2
H52D H 0.2220 0.9395 -0.0216 0.112 Uiso 0.55(2) 1 calc GR P A 2
H52E H 0.1732 0.8942 -0.0176 0.112 Uiso 0.55(2) 1 calc GR P A 2
H52F H 0.2759 0.8958 0.0224 0.112 Uiso 0.55(2) 1 calc GR P A 2
N3A N 0.3496(9) 0.9544(6) 0.3151(8) 0.0313(12) Uani 0.348(13) 1 d . P B 1
C62A C 0.4051(10) 0.9775(4) 0.3356(9) 0.035(3) Uani 0.348(13) 1 d . P B 1
C63A C 0.4788(9) 1.0086(4) 0.3666(9) 0.050(4) Uani 0.348(13) 1 d . P B 1
H63A H 0.5316 0.9913 0.3953 0.075 Uiso 0.348(13) 1 calc GR P B 1
H63B H 0.4711 1.0303 0.4023 0.075 Uiso 0.348(13) 1 calc GR P B 1
H63C H 0.4828 1.0248 0.3230 0.075 Uiso 0.348(13) 1 calc GR P B 1
N3B N 0.3216(5) 0.9533(3) 0.2928(4) 0.0313(12) Uani 0.652(13) 1 d . P B 2
C62B C 0.3699(5) 0.9823(2) 0.3048(4) 0.0357(15) Uani 0.652(13) 1 d . P B 2
C63B C 0.4314(4) 1.01848(17) 0.3183(4) 0.0405(16) Uani 0.652(13) 1 d . P B 2
H63D H 0.4302 1.0280 0.2680 0.061 Uiso 0.652(13) 1 calc GR P B 2
H63E H 0.4890 1.0077 0.3531 0.061 Uiso 0.652(13) 1 calc GR P B 2
H63F H 0.4164 1.0442 0.3428 0.061 Uiso 0.652(13) 1 calc GR P B 2
C15 C 0.1724(3) 0.43190(13) 0.3140(2) 0.0705(13) Uani 1 1 d . . . .
H15A H 0.2192 0.4153 0.3095 0.106 Uiso 1 1 calc R . . .
H15B H 0.1621 0.4193 0.3573 0.106 Uiso 1 1 calc R . . .
H15C H 0.1202 0.4291 0.2648 0.106 Uiso 1 1 calc R . . .
S2A S 0.37277(15) 0.06984(5) 0.49770(15) 0.0443(4) Uani 0.674(4) 1 d . P C 1
O10A O 0.4468(3) 0.05113(18) 0.5611(3) 0.0771(14) Uani 0.674(4) 1 d . P C 1
O11A O 0.3842(3) 0.08305(16) 0.4291(3) 0.0667(13) Uani 0.674(4) 1 d . P C 1
O12A O 0.2932(10) 0.0480(5) 0.4840(9) 0.097(4) Uani 0.674(4) 1 d . P C 1
C65A C 0.3581(10) 0.1227(5) 0.5362(6) 0.072(3) Uani 0.674(4) 1 d . P C 1
F4A F 0.2925(5) 0.14734(16) 0.4835(3) 0.097(2) Uani 0.674(4) 1 d . P C 1
F5A F 0.3421(6) 0.1159(2) 0.5977(5) 0.0905(17) Uani 0.674(4) 1 d . P C 1
F6A F 0.4241(4) 0.14981(16) 0.5533(4) 0.125(2) Uani 0.674(4) 1 d . P C 1
S2B S 0.3355(3) 0.07064(10) 0.4584(3) 0.0428(8) Uani 0.326(4) 1 d . P C 2
O10B O 0.4303(6) 0.0693(4) 0.4891(7) 0.090(4) Uani 0.326(4) 1 d . P C 2
O11B O 0.3030(6) 0.0813(3) 0.3790(4) 0.072(3) Uani 0.326(4) 1 d . P C 2
O12B O 0.3059(17) 0.0404(8) 0.4866(14) 0.068(5) Uani 0.326(4) 1 d . P C 2
C65B C 0.334(2) 0.1254(12) 0.5076(16) 0.072(3) Uani 0.326(4) 1 d . P C 2
F4B F 0.2466(10) 0.1311(3) 0.4840(7) 0.097(2) Uani 0.326(4) 1 d . P C 2
F5B F 0.3696(13) 0.1226(6) 0.5883(13) 0.0905(17) Uani 0.326(4) 1 d . P C 2
F6B F 0.3530(10) 0.1587(4) 0.4842(8) 0.125(2) Uani 0.326(4) 1 d . P C 2
C35A C 0.1189(5) 0.0912(2) 0.1105(8) 0.047(2) Uani 0.63(2) 1 d . P D 1
H35A H 0.1774 0.0780 0.1404 0.056 Uiso 0.63(2) 1 calc R P D 1
C36A C 0.1131(7) 0.1099(4) 0.0335(9) 0.070(3) Uani 0.63(2) 1 d . P D 1
H36A H 0.1534 0.1352 0.0442 0.105 Uiso 0.63(2) 1 calc R P D 1
H36B H 0.1277 0.0861 0.0051 0.105 Uiso 0.63(2) 1 calc R P D 1
H36C H 0.0546 0.1206 0.0015 0.105 Uiso 0.63(2) 1 calc R P D 1
C37A C 0.0531(7) 0.0523(4) 0.0851(12) 0.108(5) Uani 0.63(2) 1 d . P D 1
H37A H 0.0525 0.0380 0.1317 0.162 Uiso 0.63(2) 1 calc R P D 1
H37B H -0.0040 0.0643 0.0518 0.162 Uiso 0.63(2) 1 calc R P D 1
H37C H 0.0690 0.0299 0.0555 0.162 Uiso 0.63(2) 1 calc R P D 1
C35B C 0.1215(7) 0.0962(4) 0.0739(11) 0.035(3) Uani 0.37(2) 1 d . P D 2
H35B H 0.1770 0.0793 0.0993 0.042 Uiso 0.37(2) 1 calc R P D 2
C36B C 0.1260(13) 0.1266(6) 0.0089(8) 0.064(5) Uani 0.37(2) 1 d . P D 2
H36D H 0.1701 0.1498 0.0331 0.095 Uiso 0.37(2) 1 calc R P D 2
H36E H 0.1405 0.1081 -0.0268 0.095 Uiso 0.37(2) 1 calc R P D 2
H36F H 0.0703 0.1411 -0.0206 0.095 Uiso 0.37(2) 1 calc R P D 2
C37B C 0.0543(9) 0.0634(6) 0.0309(14) 0.080(7) Uani 0.37(2) 1 d . P D 2
H37D H 0.0472 0.0426 0.0682 0.119 Uiso 0.37(2) 1 calc R P D 2
H37E H 0.0002 0.0793 0.0010 0.119 Uiso 0.37(2) 1 calc R P D 2
H37F H 0.0704 0.0463 -0.0052 0.119 Uiso 0.37(2) 1 calc R P D 2
C38A C 0.1017(6) 0.1163(4) 0.2591(6) 0.030(2) Uani 0.407(9) 1 d . P D 1
H38A H 0.1558 0.1001 0.2934 0.036 Uiso 0.407(9) 1 calc R P D 1
C39A C 0.0891(6) 0.1568(4) 0.3051(5) 0.048(2) Uani 0.407(9) 1 d . P D 1
H39A H 0.1367 0.1781 0.3181 0.073 Uiso 0.407(9) 1 calc R P D 1
H39B H 0.0349 0.1720 0.2728 0.073 Uiso 0.407(9) 1 calc R P D 1
H39C H 0.0878 0.1458 0.3537 0.073 Uiso 0.407(9) 1 calc R P D 1
C40A C 0.0275(7) 0.0856(4) 0.2418(6) 0.064(3) Uani 0.407(9) 1 d . P D 1
H40A H 0.0324 0.0592 0.2125 0.096 Uiso 0.407(9) 1 calc R P D 1
H40B H 0.0270 0.0756 0.2911 0.096 Uiso 0.407(9) 1 calc R P D 1
H40C H -0.0260 0.1017 0.2102 0.096 Uiso 0.407(9) 1 calc R P D 1
C38B C 0.1076(5) 0.0980(3) 0.2318(7) 0.060(2) Uani 0.593(9) 1 d . P D 2
H38B H 0.0593 0.0761 0.2071 0.072 Uiso 0.593(9) 1 calc R P D 2
C39B C 0.0903(8) 0.1278(5) 0.2858(8) 0.086(4) Uani 0.593(9) 1 d . P D 2
H39D H 0.0352 0.1431 0.2571 0.129 Uiso 0.593(9) 1 calc R P D 2
H39E H 0.0880 0.1098 0.3284 0.129 Uiso 0.593(9) 1 calc R P D 2
H39F H 0.1361 0.1503 0.3078 0.129 Uiso 0.593(9) 1 calc R P D 2
C40B C 0.1932(4) 0.0719(3) 0.2706(6) 0.087(3) Uani 0.593(9) 1 d . P D 2
H40D H 0.2002 0.0529 0.2312 0.131 Uiso 0.593(9) 1 calc R P D 2
H40E H 0.2409 0.0935 0.2923 0.131 Uiso 0.593(9) 1 calc R P D 2
H40F H 0.1928 0.0529 0.3129 0.131 Uiso 0.593(9) 1 calc R P D 2
C66A C 0.3706(18) 0.0893(8) 0.0891(10) 0.076(4) Uani 0.609(2) 1 d . P E 1
F7A F 0.3539(6) 0.1151(2) 0.0248(7) 0.115(3) Uani 0.609(2) 1 d . P E 1
F8A F 0.3536(8) 0.1106(11) 0.1309(18) 0.145(4) Uani 0.609(2) 1 d . P E 1
F9A F 0.4675(3) 0.0918(2) 0.1241(5) 0.122(2) Uani 0.609(2) 1 d . P E 1
O14A O 0.3878(3) 0.00646(18) 0.1288(2) 0.0624(12) Uani 0.609(2) 1 d . P E 1
O13A O 0.2580(2) 0.03421(13) 0.0216(2) 0.0447(9) Uani 0.609(2) 1 d . P E 1
O15A O 0.3870(2) 0.02322(13) 0.0037(2) 0.0471(9) Uani 0.609(2) 1 d . P E 1
S3A S 0.34967(8) 0.03201(4) 0.05688(7) 0.0365(3) Uani 0.609(2) 1 d . P E 1
S3B S 0.41478(17) 0.04692(7) 0.13983(16) 0.0560(7) Uani 0.391(2) 1 d . P E 2
O13B O 0.3607(6) 0.0311(3) 0.1731(6) 0.091(3) Uani 0.391(2) 1 d . P E 2
O14B O 0.4910(5) 0.0692(3) 0.1965(6) 0.071(2) Uani 0.391(2) 1 d . P E 2
O15B O 0.4282(7) 0.0178(3) 0.0869(6) 0.092(3) Uani 0.391(2) 1 d . P E 2
C66B C 0.367(3) 0.0965(15) 0.0673(19) 0.076(4) Uani 0.391(2) 1 d . P E 2
F8B F 0.3287(16) 0.1150(18) 0.122(3) 0.145(4) Uani 0.391(2) 1 d . P E 2
F7B F 0.4059(9) 0.1175(4) 0.0495(11) 0.115(3) Uani 0.391(2) 1 d . P E 2
F9B F 0.2812(5) 0.0776(3) 0.0194(7) 0.122(2) Uani 0.391(2) 1 d . P E 2

loop_
_atom_site_aniso_label
_atom_site_aniso_U_11
_atom_site_aniso_U_22
_atom_site_aniso_U_33
_atom_site_aniso_U_23
_atom_site_aniso_U_13
_atom_site_aniso_U_12
Ni1 0.0247(2) 0.0221(2) 0.0223(2) 0.00087(16) 0.00446(17) 0.00063(16)
P2 0.0254(3) 0.0217(3) 0.0213(3) -0.0013(2) 0.0103(2) -0.0001(2)
P1 0.0401(4) 0.0226(3) 0.0285(3) 0.0030(3) 0.0012(3) -0.0014(3)
Ni2 0.0214(2) 0.0266(2) 0.0365(3) 0.00960(18) 0.00904(19) 0.00130(17)
P4 0.0301(3) 0.0261(3) 0.0333(3) 0.0072(3) 0.0114(3) -0.0007(3)
P3 0.0225(3) 0.0359(4) 0.0734(6) 0.0250(4) 0.0042(4) -0.0033(3)
Ni3 0.0563(3) 0.0314(3) 0.0258(2) 0.00193(18) 0.0243(2) 0.0031(2)
P6 0.0330(3) 0.0373(4) 0.0179(3) 0.0007(2) 0.0105(3) 0.0044(3)
P5 0.0850(6) 0.0369(4) 0.0352(4) 0.0013(3) 0.0410(4) 0.0005(4)
S1 0.0377(4) 0.0352(4) 0.0265(3) 0.0008(3) 0.0113(3) 0.0066(3)
C2 0.0237(12) 0.0271(13) 0.0274(12) 0.0022(10) 0.0100(10) -0.0020(10)
C1 0.0270(13) 0.0267(13) 0.0272(13) 0.0029(10) 0.0090(10) -0.0008(10)
C6 0.0353(14) 0.0302(14) 0.0270(13) 0.0059(11) 0.0045(11) -0.0034(11)
C3 0.0252(13) 0.0367(15) 0.0306(13) 0.0115(11) 0.0089(11) 0.0018(11)
C4 0.0260(13) 0.0464(17) 0.0290(14) 0.0105(12) 0.0026(11) -0.0075(12)
C5 0.0356(15) 0.0382(16) 0.0298(14) 0.0048(12) 0.0024(12) -0.0138(12)
C7 0.0332(16) 0.061(2) 0.0437(18) 0.0181(16) -0.0048(14) -0.0115(15)
C8 0.0275(13) 0.0315(13) 0.0263(12) -0.0018(10) 0.0119(10) -0.0032(10)
C9 0.0311(14) 0.0431(16) 0.0301(13) -0.0026(12) 0.0168(11) 0.0005(12)
C10 0.0329(16) 0.062(2) 0.0395(16) -0.0111(15) 0.0123(13) -0.0145(14)
C12 0.080(3) 0.079(3) 0.069(3) -0.013(2) 0.059(2) -0.006(2)
C13 0.097(3) 0.0331(17) 0.054(2) -0.0096(15) 0.039(2) 0.0074(18)
C11 0.0534(18) 0.0337(15) 0.0326(14) -0.0055(11) 0.0243(13) 0.0013(13)
C14 0.0520(19) 0.0379(17) 0.0348(16) 0.0086(13) 0.0013(14) -0.0105(14)
C16 0.0459(18) 0.062(2) 0.0388(17) 0.0033(15) 0.0063(14) -0.0166(16)
C17 0.064(2) 0.0297(15) 0.0385(16) -0.0012(13) 0.0064(15) 0.0106(14)
C19 0.065(2) 0.055(2) 0.053(2) -0.0003(17) 0.0050(18) 0.0306(19)
C18 0.074(3) 0.048(2) 0.052(2) -0.0037(16) 0.0238(19) 0.0133(18)
C20 0.0301(13) 0.0337(14) 0.0273(14) 0.0026(11) 0.0087(12) -0.0024(11)
C21 0.0410(17) 0.0527(19) 0.0265(14) 0.0043(13) 0.0039(13) -0.0084(14)
N1 0.0312(11) 0.0267(11) 0.0301(12) 0.0023(9) 0.0106(10) -0.0004(9)
O2 0.0260(9) 0.0230(9) 0.0314(9) 0.0030(7) 0.0099(7) 0.0012(7)
O1 0.0476(12) 0.0236(10) 0.0317(10) 0.0040(8) -0.0031(9) -0.0055(8)
O4 0.0364(11) 0.0287(10) 0.0445(11) 0.0129(9) 0.0111(9) 0.0034(8)
O3 0.0238(10) 0.0399(11) 0.0553(13) 0.0155(10) 0.0086(9) -0.0020(8)
C22 0.0260(13) 0.0341(14) 0.0292(13) 0.0102(11) 0.0119(11) 0.0043(10)
C23 0.0315(14) 0.0365(15) 0.0291(13) 0.0098(11) 0.0130(11) 0.0056(11)
C26 0.0236(12) 0.0541(18) 0.0262(13) 0.0115(12) 0.0125(10) 0.0063(12)
C27 0.0276(13) 0.0391(15) 0.0310(13) 0.0115(11) 0.0139(11) 0.0040(11)
C25 0.0318(14) 0.0552(18) 0.0222(12) 0.0138(12) 0.0136(11) 0.0162(13)
C24 0.0419(16) 0.0415(16) 0.0284(13) 0.0155(12) 0.0163(12) 0.0153(13)
C32 0.0397(15) 0.0334(15) 0.0347(15) 0.0023(12) 0.0109(12) 0.0024(12)
C29 0.0427(16) 0.0397(16) 0.0366(15) 0.0033(12) 0.0161(13) -0.0114(13)
C33 0.064(2) 0.0312(16) 0.0511(19) -0.0020(14) 0.0106(17) -0.0014(15)
C31 0.0421(17) 0.057(2) 0.0523(19) 0.0018(16) 0.0270(15) -0.0050(15)
C28 0.0378(16) 0.070(2) 0.0363(16) 0.0153(15) 0.0131(13) 0.0231(16)
C30 0.061(2) 0.072(3) 0.0397(18) -0.0053(17) 0.0223(17) -0.0225(19)
N2 0.0285(12) 0.0257(11) 0.0441(13) 0.0047(10) 0.0117(11) -0.0032(9)
C48 0.0515(18) 0.0544(19) 0.0245(13) -0.0028(13) 0.0193(13) 0.0079(15)
C43 0.0439(16) 0.0492(17) 0.0208(12) -0.0009(12) 0.0140(12) 0.0079(13)
C44 0.0378(15) 0.063(2) 0.0225(13) -0.0127(13) 0.0129(12) -0.0032(14)
C46 0.0410(18) 0.092(3) 0.0443(18) -0.0336(19) 0.0205(15) -0.0178(18)
C47 0.0462(18) 0.076(2) 0.0295(15) -0.0211(15) 0.0157(14) -0.0027(17)
C45 0.0409(17) 0.088(3) 0.0368(16) -0.0262(17) 0.0224(14) -0.0176(17)
C49 0.068(3) 0.145(5) 0.082(3) -0.077(3) 0.048(3) -0.054(3)
O6 0.0425(11) 0.0649(14) 0.0235(9) -0.0147(9) 0.0173(9) -0.0144(10)
O5 0.0746(16) 0.0549(14) 0.0294(10) -0.0053(10) 0.0319(11) -0.0002(12)
C56 0.0399(15) 0.0299(14) 0.0234(12) 0.0033(10) 0.0097(11) 0.0050(11)
C53 0.083(3) 0.0394(17) 0.055(2) -0.0107(15) 0.052(2) -0.0174(17)
C57 0.0345(15) 0.0373(16) 0.0403(16) 0.0022(13) 0.0046(13) 0.0059(12)
C59 0.0370(15) 0.0539(19) 0.0248(13) -0.0024(12) 0.0068(12) 0.0169(14)
C58 0.071(2) 0.0361(17) 0.0388(17) 0.0013(13) 0.0084(16) 0.0227(16)
C61 0.0448(18) 0.087(3) 0.0353(16) -0.0093(17) 0.0177(14) 0.0181(18)
C54 0.068(2) 0.0464(19) 0.063(2) 0.0012(16) 0.044(2) -0.0028(17)
C60 0.053(2) 0.089(3) 0.0361(17) 0.0000(18) 0.0025(16) 0.035(2)
O9 0.098(2) 0.0459(14) 0.085(2) 0.0027(13) 0.0680(18) -0.0007(14)
O7 0.096(2) 0.101(2) 0.0431(14) 0.0216(15) 0.0254(15) 0.064(2)
O8 0.0500(15) 0.096(2) 0.0671(17) -0.0484(16) 0.0253(13) -0.0097(14)
F2 0.0684(13) 0.0589(12) 0.0310(9) -0.0086(8) 0.0209(9) -0.0001(10)
F3 0.0488(11) 0.0830(15) 0.0510(11) -0.0171(11) 0.0206(10) 0.0154(11)
F1 0.161(3) 0.0540(14) 0.130(2) -0.0212(15) 0.118(2) -0.0395(16)
C64 0.0548(19) 0.0360(16) 0.0393(16) -0.0048(13) 0.0266(15) -0.0077(14)
C34 0.057(2) 0.065(2) 0.0459(19) 0.0019(17) 0.0251(17) 0.0121(18)
C55 0.092(3) 0.061(2) 0.101(3) -0.033(2) 0.073(3) -0.030(2)
C41 0.0243(14) 0.0305(14) 0.0468(16) 0.0038(12) 0.0085(13) -0.0004(11)
C42 0.0258(15) 0.0501(19) 0.060(2) 0.0078(16) 0.0053(14) 0.0051(13)
C50A 0.042(6) 0.039(5) 0.032(5) 0.010(4) 0.021(5) 0.018(5)
C51A 0.054(7) 0.044(7) 0.043(4) 0.004(4) 0.015(4) 0.023(5)
C52A 0.106(10) 0.071(9) 0.034(6) 0.031(6) 0.047(6) 0.051(8)
C50B 0.068(8) 0.053(5) 0.031(4) -0.005(3) 0.021(5) -0.027(6)
C51B 0.120(12) 0.044(4) 0.051(5) 0.001(3) 0.042(7) -0.016(5)
C52B 0.142(15) 0.053(7) 0.047(8) -0.008(6) 0.058(9) -0.021(9)
N3A 0.047(4) 0.0272(14) 0.020(3) -0.009(3) 0.014(3) -0.013(3)
C62A 0.044(7) 0.032(5) 0.042(7) -0.013(5) 0.030(6) -0.012(5)
C63A 0.058(8) 0.046(6) 0.062(9) -0.022(6) 0.041(7) -0.029(5)
N3B 0.047(4) 0.0272(14) 0.020(3) -0.009(3) 0.014(3) -0.013(3)
C62B 0.054(4) 0.032(3) 0.023(3) 0.001(3) 0.018(3) 0.001(3)
C63B 0.055(4) 0.032(2) 0.037(3) -0.006(2) 0.021(3) -0.014(2)
C15 0.097(3) 0.040(2) 0.056(2) 0.0116(17) 0.016(2) -0.021(2)
S2A 0.0584(11) 0.0323(6) 0.0580(12) -0.0056(7) 0.0400(9) 0.0020(6)
O10A 0.071(3) 0.087(3) 0.080(3) 0.028(3) 0.039(3) 0.036(2)
O11A 0.080(3) 0.082(3) 0.059(3) 0.003(2) 0.049(3) 0.009(2)
O12A 0.123(7) 0.073(8) 0.141(8) -0.012(5) 0.099(6) -0.033(6)
C65A 0.126(10) 0.038(3) 0.077(8) 0.019(6) 0.067(7) 0.007(5)
F4A 0.166(7) 0.040(3) 0.098(3) 0.015(3) 0.068(4) 0.033(3)
F5A 0.149(6) 0.062(3) 0.093(3) -0.002(2) 0.083(3) 0.009(3)
F6A 0.168(5) 0.064(3) 0.129(4) -0.008(3) 0.053(4) -0.061(3)
S2B 0.069(2) 0.0281(13) 0.0403(18) -0.0006(12) 0.0320(17) 0.0031(13)
O10B 0.058(6) 0.134(10) 0.068(7) -0.024(7) 0.017(5) 0.038(6)
O11B 0.081(6) 0.089(6) 0.033(4) -0.004(4) 0.012(4) 0.046(5)
O12B 0.086(9) 0.025(5) 0.083(9) -0.031(5) 0.027(7) -0.019(5)
C65B 0.126(10) 0.038(3) 0.077(8) 0.019(6) 0.067(7) 0.007(5)
F4B 0.166(7) 0.040(3) 0.098(3) 0.015(3) 0.068(4) 0.033(3)
F5B 0.149(6) 0.062(3) 0.093(3) -0.002(2) 0.083(3) 0.009(3)
F6B 0.168(5) 0.064(3) 0.129(4) -0.008(3) 0.053(4) -0.061(3)
C35A 0.043(3) 0.031(3) 0.062(6) 0.004(4) 0.018(4) -0.001(2)
C36A 0.105(7) 0.050(6) 0.092(8) -0.027(5) 0.078(7) -0.024(5)
C37A 0.072(6) 0.081(6) 0.145(13) 0.004(7) 0.022(7) -0.002(5)
C35B 0.023(4) 0.030(6) 0.038(8) 0.003(6) 0.001(5) 0.007(4)
C36B 0.090(11) 0.061(9) 0.036(6) 0.001(6) 0.023(6) 0.028(8)
C37B 0.059(7) 0.064(10) 0.100(14) -0.033(9) 0.020(8) 0.002(6)
C38A 0.036(4) 0.021(5) 0.034(5) 0.000(3) 0.017(3) 0.002(4)
C39A 0.055(5) 0.051(6) 0.048(5) 0.007(4) 0.030(4) 0.003(4)
C40A 0.061(6) 0.080(7) 0.051(5) 0.016(5) 0.024(5) -0.025(5)
C38B 0.040(3) 0.045(5) 0.084(6) 0.024(4) 0.016(4) -0.004(3)
C39B 0.111(8) 0.069(8) 0.100(9) 0.044(7) 0.067(7) 0.027(6)
C40B 0.046(4) 0.068(5) 0.124(7) 0.061(5) 0.014(4) -0.001(3)
C66A 0.111(5) 0.064(8) 0.081(10) -0.028(7) 0.069(9) -0.036(5)
F7A 0.161(8) 0.048(2) 0.181(8) 0.003(3) 0.116(8) -0.032(5)
F8A 0.078(9) 0.197(7) 0.197(8) -0.152(6) 0.094(10) -0.069(10)
F9A 0.071(3) 0.124(4) 0.174(5) -0.093(4) 0.056(3) -0.038(3)
O14A 0.059(3) 0.082(3) 0.039(2) 0.009(2) 0.015(2) -0.012(2)
O13A 0.0355(18) 0.054(2) 0.0419(19) -0.0083(16) 0.0138(15) -0.0076(16)
O15A 0.050(2) 0.048(2) 0.049(2) -0.0081(17) 0.0278(18) -0.0066(17)
S3A 0.0410(7) 0.0340(6) 0.0346(6) -0.0046(5) 0.0162(5) -0.0079(5)
S3B 0.0638(14) 0.0365(12) 0.0767(16) -0.0059(10) 0.0387(13) -0.0088(10)
O13B 0.102(7) 0.084(6) 0.105(7) -0.010(5) 0.062(6) -0.043(5)
O14B 0.053(4) 0.063(5) 0.089(6) -0.016(4) 0.023(4) -0.018(3)
O15B 0.102(7) 0.068(5) 0.100(7) -0.013(5) 0.038(6) 0.025(5)
C66B 0.111(5) 0.064(8) 0.081(10) -0.028(7) 0.069(9) -0.036(5)
F8B 0.078(9) 0.197(7) 0.197(8) -0.152(6) 0.094(10) -0.069(10)
F7B 0.161(8) 0.048(2) 0.181(8) 0.003(3) 0.116(8) -0.032(5)
F9B 0.071(3) 0.124(4) 0.174(5) -0.093(4) 0.056(3) -0.038(3)

loop_
_atom_type_symbol
_atom_type_description
_atom_type_scat_dispersion_real
_atom_type_scat_dispersion_imag
_atom_type_scat_source
C C 0.0181 0.0091 'International Tables Vol C Tables 4.2.6.8 and 6.1.1.4'
H H 0.0000 0.0000 'International Tables Vol C Tables 4.2.6.8 and 6.1.1.4'
N N 0.0311 0.0180 'International Tables Vol C Tables 4.2.6.8 and 6.1.1.4'
O O 0.0492 0.0322 'International Tables Vol C Tables 4.2.6.8 and 6.1.1.4'
F F 0.0727 0.0534 'International Tables Vol C Tables 4.2.6.8 and 6.1.1.4'
P P 0.2955 0.4335 'International Tables Vol C Tables 4.2.6.8 and 6.1.1.4'
S S 0.3331 0.5567 'International Tables Vol C Tables 4.2.6.8 and 6.1.1.4'
Ni Ni -3.0029 0.5091 'International Tables Vol C Tables 4.2.6.8 and 6.1.1.4'

loop_
_geom_angle_atom_site_label_1
_geom_angle_atom_site_label_2
_geom_angle_atom_site_label_3
_geom_angle
P2 Ni1 P1 163.52(3)
C1 Ni1 P2 82.02(8)
C1 Ni1 P1 81.76(8)
N1 Ni1 P2 97.33(7)
N1 Ni1 P1 99.15(7)
N1 Ni1 C1 171.65(11)
C8 P2 Ni1 118.85(9)
C11 P2 Ni1 115.95(10)
C11 P2 C8 108.04(13)
O2 P2 Ni1 105.95(7)
O2 P2 C8 101.67(11)
O2 P2 C11 104.33(13)
C14 P1 Ni1 116.72(12)
C14 P1 C17 108.77(17)
C17 P1 Ni1 117.50(13)
O1 P1 Ni1 106.37(7)
O1 P1 C14 102.93(14)
O1 P1 C17 102.43(14)
P4 Ni2 P3 163.45(3)
C22 Ni2 P4 81.77(9)
C22 Ni2 P3 81.94(9)
N2 Ni2 P4 96.06(7)
N2 Ni2 P3 100.36(7)
N2 Ni2 C22 176.18(12)
O4 P4 Ni2 106.64(8)
O4 P4 C32 102.79(13)
O4 P4 C29 102.72(13)
C32 P4 Ni2 118.40(10)
C32 P4 C29 107.72(14)
C29 P4 Ni2 116.46(11)
O3 P3 Ni2 105.92(8)
O3 P3 C35A 103.4(3)
O3 P3 C35B 97.7(3)
O3 P3 C38A 99.9(3)
O3 P3 C38B 106.8(3)
C35A P3 Ni2 123.3(3)
C35A P3 C38A 111.8(6)
C35B P3 Ni2 110.1(5)
C38A P3 Ni2 109.5(3)
C38B P3 Ni2 125.8(4)
C38B P3 C35B 106.8(7)
P5 Ni3 P6 163.13(4)
C43 Ni3 P6 82.12(9)
C43 Ni3 P5 81.95(9)
C43 Ni3 N3A 175.6(5)
N3A Ni3 P6 96.2(4)
N3A Ni3 P5 99.3(4)
N3B Ni3 P6 101.3(2)
N3B Ni3 P5 95.2(2)
N3B Ni3 C43 173.4(3)
O6 P6 Ni3 106.00(7)
O6 P6 C56 102.68(13)
O6 P6 C59 102.32(14)
C56 P6 Ni3 114.85(10)
C56 P6 C59 107.07(13)
C59 P6 Ni3 121.49(11)
O5 P5 Ni3 106.19(8)
O5 P5 C53 104.26(14)
O5 P5 C50A 110.9(5)
O5 P5 C50B 95.7(4)
C53 P5 Ni3 117.06(12)
C53 P5 C50A 100.1(4)
C53 P5 C50B 115.6(6)
C50A P5 Ni3 117.6(4)
C50B P5 Ni3 114.4(4)
O9 S1 O7 115.7(2)
O9 S1 O8 115.6(2)
O9 S1 C64 103.53(15)
O7 S1 O8 113.2(2)
O7 S1 C64 103.77(16)
O8 S1 C64 102.81(15)
C3 C2 C1 123.3(2)
C3 C2 O2 119.2(2)
O2 C2 C1 117.5(2)
C2 C1 Ni1 122.0(2)
C6 C1 Ni1 122.7(2)
C6 C1 C2 115.1(2)
C5 C6 C1 123.6(3)
C5 C6 O1 118.9(2)
O1 C6 C1 117.5(2)
C2 C3 H3 120.3
C2 C3 C4 119.3(3)
C4 C3 H3 120.3
C3 C4 C5 119.4(2)
C3 C4 C7 120.6(3)
C5 C4 C7 120.0(3)
C6 C5 C4 119.2(3)
C6 C5 H5 120.4
C4 C5 H5 120.4
C4 C7 H7A 109.5
C4 C7 H7B 109.5
C4 C7 H7C 109.5
H7A C7 H7B 109.5
H7A C7 H7C 109.5
H7B C7 H7C 109.5
P2 C8 H8 108.0
C9 C8 P2 108.79(18)
C9 C8 H8 108.0
C10 C8 P2 112.6(2)
C10 C8 H8 108.0
C10 C8 C9 111.3(2)
C8 C9 H9A 109.5
C8 C9 H9B 109.5
C8 C9 H9C 109.5
H9A C9 H9B 109.5
H9A C9 H9C 109.5
H9B C9 H9C 109.5
C8 C10 H10A 109.5
C8 C10 H10B 109.5
C8 C10 H10C 109.5
H10A C10 H10B 109.5
H10A C10 H10C 109.5
H10B C10 H10C 109.5
H12A C12 H12B 109.5
H12A C12 H12C 109.5
H12B C12 H12C 109.5
C11 C12 H12A 109.5
C11 C12 H12B 109.5
C11 C12 H12C 109.5
H13A C13 H13B 109.5
H13A C13 H13C 109.5
H13B C13 H13C 109.5
C11 C13 H13A 109.5
C11 C13 H13B 109.5
C11 C13 H13C 109.5
P2 C11 H11 106.9
C12 C11 P2 108.9(2)
C12 C11 C13 112.2(3)
C12 C11 H11 106.9
C13 C11 P2 114.6(2)
C13 C11 H11 106.9
P1 C14 H14 107.5
C16 C14 P1 108.9(2)
C16 C14 H14 107.5
C16 C14 C15 111.1(3)
C15 C14 P1 114.0(3)
C15 C14 H14 107.5
C14 C16 H16A 109.5
C14 C16 H16B 109.5
C14 C16 H16C 109.5
H16A C16 H16B 109.5
H16A C16 H16C 109.5
H16B C16 H16C 109.5
P1 C17 H17 108.2
C19 C17 P1 109.9(2)
C19 C17 H17 108.2
C18 C17 P1 109.7(2)
C18 C17 H17 108.2
C18 C17 C19 112.4(4)
C17 C19 H19A 109.5
C17 C19 H19B 109.5
C17 C19 H19C 109.5
H19A C19 H19B 109.5
H19A C19 H19C 109.5
H19B C19 H19C 109.5
C17 C18 H18A 109.5
C17 C18 H18B 109.5
C17 C18 H18C 109.5
H18A C18 H18B 109.5
H18A C18 H18C 109.5
H18B C18 H18C 109.5
N1 C20 C21 179.4(4)
C20 C21 H21A 109.5
C20 C21 H21B 109.5
C20 C21 H21C 109.5
H21A C21 H21B 109.5
H21A C21 H21C 109.5
H21B C21 H21C 109.5
C20 N1 Ni1 172.7(2)
C2 O2 P2 111.87(15)
C6 O1 P1 111.56(17)
C23 O4 P4 111.39(17)
C27 O3 P3 112.07(17)
C23 C22 Ni2 122.4(2)
C27 C22 Ni2 122.3(2)
C27 C22 C23 115.3(2)
O4 C23 C22 117.4(2)
C24 C23 O4 119.2(3)
C24 C23 C22 123.4(3)
C27 C26 H26 120.4
C25 C26 H26 120.4
C25 C26 C27 119.2(3)
O3 C27 C22 117.8(2)
O3 C27 C26 119.0(3)
C26 C27 C22 123.2(3)
C26 C25 C24 119.8(2)
C26 C25 C28 120.3(3)
C24 C25 C28 120.0(3)
C23 C24 C25 118.9(3)
C23 C24 H24 120.5
C25 C24 H24 120.5
P4 C32 H32 107.5
C33 C32 P4 112.6(2)
C33 C32 H32 107.5
C34 C32 P4 109.3(2)
C34 C32 H32 107.5
C34 C32 C33 112.1(3)
P4 C29 H29 107.8
C31 C29 P4 111.3(2)
C31 C29 H29 107.8
C30 C29 P4 109.9(2)
C30 C29 H29 107.8
C30 C29 C31 111.8(3)
C32 C33 H33A 109.5
C32 C33 H33B 109.5
C32 C33 H33C 109.5
H33A C33 H33B 109.5
H33A C33 H33C 109.5
H33B C33 H33C 109.5
C29 C31 H31A 109.5
C29 C31 H31B 109.5
C29 C31 H31C 109.5
H31A C31 H31B 109.5
H31A C31 H31C 109.5
H31B C31 H31C 109.5
C25 C28 H28A 109.5
C25 C28 H28B 109.5
C25 C28 H28C 109.5
H28A C28 H28B 109.5
H28A C28 H28C 109.5
H28B C28 H28C 109.5
C29 C30 H30A 109.5
C29 C30 H30B 109.5
C29 C30 H30C 109.5
H30A C30 H30B 109.5
H30A C30 H30C 109.5
H30B C30 H30C 109.5
C41 N2 Ni2 176.3(2)
C47 C48 C43 123.5(3)
C47 C48 O5 119.9(3)
O5 C48 C43 116.7(3)
C48 C43 Ni3 122.6(2)
C44 C43 Ni3 122.7(2)
C44 C43 C48 114.6(3)
C43 C44 O6 117.0(3)
C45 C44 C43 124.2(3)
C45 C44 O6 118.8(3)
C47 C46 C45 118.8(3)
C47 C46 C49 120.8(3)
C45 C46 C49 120.4(3)
C48 C47 C46 119.7(3)
C48 C47 H47 120.1
C46 C47 H47 120.1
C44 C45 C46 119.2(3)
C44 C45 H45 120.4
C46 C45 H45 120.4
C46 C49 H49A 109.5
C46 C49 H49B 109.5
C46 C49 H49C 109.5
H49A C49 H49B 109.5
H49A C49 H49C 109.5
H49B C49 H49C 109.5
C44 O6 P6 112.07(19)
C48 O5 P5 111.89(19)
P6 C56 H56 107.9
C57 C56 P6 111.76(19)
C57 C56 H56 107.9
C58 C56 P6 109.4(2)
C58 C56 H56 107.9
C58 C56 C57 111.8(3)
P5 C53 H53 107.8
C54 C53 P5 110.0(2)
C54 C53 H53 107.8
C55 C53 P5 111.4(3)
C55 C53 H53 107.8
C55 C53 C54 111.9(4)
C56 C57 H57A 109.5
C56 C57 H57B 109.5
C56 C57 H57C 109.5
H57A C57 H57B 109.5
H57A C57 H57C 109.5
H57B C57 H57C 109.5
P6 C59 H59 107.9
C61 C59 P6 113.1(2)
C61 C59 H59 107.9
C61 C59 C60 111.2(3)
C60 C59 P6 108.6(2)
C60 C59 H59 107.9
C56 C58 H58A 109.5
C56 C58 H58B 109.5
C56 C58 H58C 109.5
H58A C58 H58B 109.5
H58A C58 H58C 109.5
H58B C58 H58C 109.5
C59 C61 H61A 109.5
C59 C61 H61B 109.5
C59 C61 H61C 109.5
H61A C61 H61B 109.5
H61A C61 H61C 109.5
H61B C61 H61C 109.5
C53 C54 H54A 109.5
C53 C54 H54B 109.5
C53 C54 H54C 109.5
H54A C54 H54B 109.5
H54A C54 H54C 109.5
H54B C54 H54C 109.5
C59 C60 H60A 109.5
C59 C60 H60B 109.5
C59 C60 H60C 109.5
H60A C60 H60B 109.5
H60A C60 H60C 109.5
H60B C60 H60C 109.5
F2 C64 S1 112.0(2)
F2 C64 F3 107.2(3)
F3 C64 S1 111.1(2)
F1 C64 S1 111.3(2)
F1 C64 F2 106.9(3)
F1 C64 F3 108.3(3)
C32 C34 H34A 109.5
C32 C34 H34B 109.5
C32 C34 H34C 109.5
H34A C34 H34B 109.5
H34A C34 H34C 109.5
H34B C34 H34C 109.5
C53 C55 H55A 109.5
C53 C55 H55B 109.5
C53 C55 H55C 109.5
H55A C55 H55B 109.5
H55A C55 H55C 109.5
H55B C55 H55C 109.5
N2 C41 C42 179.5(4)
C41 C42 H42A 109.5
C41 C42 H42B 109.5
C41 C42 H42C 109.5
H42A C42 H42B 109.5
H42A C42 H42C 109.5
H42B C42 H42C 109.5
P5 C50A H50A 110.8
C51A C50A P5 106.6(7)
C51A C50A H50A 110.8
C51A C50A C52A 110.0(11)
C52A C50A P5 107.7(12)
C52A C50A H50A 110.8
C50A C51A H51A 109.5
C50A C51A H51B 109.5
C50A C51A H51C 109.5
H51A C51A H51B 109.5
H51A C51A H51C 109.5
H51B C51A H51C 109.5
C50A C52A H52A 109.5
C50A C52A H52B 109.5
C50A C52A H52C 109.5
H52A C52A H52B 109.5
H52A C52A H52C 109.5
H52B C52A H52C 109.5
P5 C50B H50B 104.7
C51B C50B P5 113.9(8)
C51B C50B H50B 104.7
C51B C50B C52B 113.1(11)
C52B C50B P5 114.3(11)
C52B C50B H50B 104.7
C50B C51B H51D 109.5
C50B C51B H51E 109.5
C50B C51B H51F 109.5
H51D C51B H51E 109.5
H51D C51B H51F 109.5
H51E C51B H51F 109.5
C50B C52B H52D 109.5
C50B C52B H52E 109.5
C50B C52B H52F 109.5
H52D C52B H52E 109.5
H52D C52B H52F 109.5
H52E C52B H52F 109.5
C62A N3A Ni3 174.8(14)
N3A C62A C63A 177.2(14)
C62A C63A H63A 109.5
C62A C63A H63B 109.5
C62A C63A H63C 109.5
H63A C63A H63B 109.5
H63A C63A H63C 109.5
H63B C63A H63C 109.5
C62B N3B Ni3 176.8(7)
N3B C62B C63B 178.5(7)
C62B C63B H63D 109.5
C62B C63B H63E 109.5
C62B C63B H63F 109.5
H63D C63B H63E 109.5
H63D C63B H63F 109.5
H63E C63B H63F 109.5
C14 C15 H15A 109.5
C14 C15 H15B 109.5
C14 C15 H15C 109.5
H15A C15 H15B 109.5
H15A C15 H15C 109.5
H15B C15 H15C 109.5
O10A S2A O11A 115.8(3)
O10A S2A O12A 114.7(7)
O10A S2A C65A 103.4(4)
O11A S2A C65A 103.0(4)
O12A S2A O11A 116.7(6)
O12A S2A C65A 100.0(8)
F4A C65A S2A 113.2(8)
F5A C65A S2A 110.0(8)
F5A C65A F4A 107.5(12)
F6A C65A S2A 112.0(11)
F6A C65A F4A 102.4(9)
F6A C65A F5A 111.4(11)
O10B S2B C65B 94.2(12)
O11B S2B O10B 107.0(7)
O11B S2B C65B 104.6(9)
O12B S2B O10B 113.5(14)
O12B S2B O11B 124.6(11)
O12B S2B C65B 108.4(15)
F4B C65B S2B 101(2)
F5B C65B S2B 114(2)
F5B C65B F4B 105(3)
F6B C65B S2B 118(3)
F6B C65B F4B 102(3)
F6B C65B F5B 114(3)
P3 C35A H35A 108.4
C36A C35A P3 106.2(5)
C36A C35A H35A 108.4
C36A C35A C37A 103.8(8)
C37A C35A P3 121.0(7)
C37A C35A H35A 108.4
C35A C36A H36A 109.5
C35A C36A H36B 109.5
C35A C36A H36C 109.5
H36A C36A H36B 109.5
H36A C36A H36C 109.5
H36B C36A H36C 109.5
C35A C37A H37A 109.5
C35A C37A H37B 109.5
C35A C37A H37C 109.5
H37A C37A H37B 109.5
H37A C37A H37C 109.5
H37B C37A H37C 109.5
P3 C35B H35B 107.7
C36B C35B P3 110.8(8)
C36B C35B H35B 107.7
C37B C35B P3 118.2(11)
C37B C35B H35B 107.7
C37B C35B C36B 104.2(13)
C35B C36B H36D 109.5
C35B C36B H36E 109.5
C35B C36B H36F 109.5
H36D C36B H36E 109.5
H36D C36B H36F 109.5
H36E C36B H36F 109.5
C35B C37B H37D 109.5
C35B C37B H37E 109.5
C35B C37B H37F 109.5
H37D C37B H37E 109.5
H37D C37B H37F 109.5
H37E C37B H37F 109.5
P3 C38A H38A 109.0
C39A C38A P3 112.4(6)
C39A C38A H38A 109.0
C40A C38A P3 110.9(6)
C40A C38A H38A 109.0
C40A C38A C39A 106.3(9)
C38A C39A H39A 109.5
C38A C39A H39B 109.5
C38A C39A H39C 109.5
H39A C39A H39B 109.5
H39A C39A H39C 109.5
H39B C39A H39C 109.5
C38A C40A H40A 109.5
C38A C40A H40B 109.5
C38A C40A H40C 109.5
H40A C40A H40B 109.5
H40A C40A H40C 109.5
H40B C40A H40C 109.5
P3 C38B H38B 109.5
C39B C38B P3 102.9(6)
C39B C38B H38B 109.5
C39B C38B C40B 114.2(10)
C40B C38B P3 111.1(6)
C40B C38B H38B 109.5
C38B C39B H39D 109.5
C38B C39B H39E 109.5
C38B C39B H39F 109.5
H39D C39B H39E 109.5
H39D C39B H39F 109.5
H39E C39B H39F 109.5
C38B C40B H40D 109.5
C38B C40B H40E 109.5
C38B C40B H40F 109.5
H40D C40B H40E 109.5
H40D C40B H40F 109.5
H40E C40B H40F 109.5
F7A C66A F9A 97.7(12)
F7A C66A S3A 107.2(13)
F8A C66A F7A 107(3)
F8A C66A F9A 103.7(18)
F8A C66A S3A 133(2)
F9A C66A S3A 102.6(16)
O14A S3A C66A 103.6(6)
O13A S3A C66A 97.9(10)
O13A S3A O14A 115.3(3)
O15A S3A C66A 109.0(6)
O15A S3A O14A 113.8(3)
O15A S3A O13A 115.2(2)
O13B S3B O14B 112.9(6)
O13B S3B O15B 116.9(6)
O13B S3B C66B 113.6(14)
O14B S3B C66B 98.9(13)
O15B S3B O14B 115.2(6)
O15B S3B C66B 96.6(12)
F8B C66B S3B 89(3)
F7B C66B S3B 121(4)
F7B C66B F8B 121(4)
F7B C66B F9B 129(3)
F9B C66B S3B 99(2)
F9B C66B F8B 87(3)

loop_
_geom_bond_atom_site_label_1
_geom_bond_atom_site_label_2
_geom_bond_distance
Ni1 P2 2.1687(7)
Ni1 P1 2.1693(8)
Ni1 C1 1.879(3)
Ni1 N1 1.875(2)
P2 C8 1.824(3)
P2 C11 1.806(3)
P2 O2 1.6455(18)
P1 C14 1.821(3)
P1 C17 1.825(4)
P1 O1 1.647(2)
Ni2 P4 2.1655(8)
Ni2 P3 2.1757(9)
Ni2 C22 1.878(3)
Ni2 N2 1.872(2)
P4 O4 1.641(2)
P4 C32 1.816(3)
P4 C29 1.825(3)
P3 O3 1.639(2)
P3 C35A 1.668(10)
P3 C35B 2.096(17)
P3 C38A 1.988(10)
P3 C38B 1.739(8)
Ni3 P6 2.1663(8)
Ni3 P5 2.1626(9)
Ni3 C43 1.874(3)
Ni3 N3A 2.086(15)
Ni3 N3B 1.766(8)
P6 O6 1.643(2)
P6 C56 1.809(3)
P6 C59 1.815(3)
P5 O5 1.644(3)
P5 C53 1.820(4)
P5 C50A 1.831(12)
P5 C50B 1.863(13)
S1 O9 1.414(3)
S1 O7 1.419(3)
S1 O8 1.420(3)
S1 C64 1.829(3)
C2 C1 1.400(4)
C2 C3 1.385(4)
C2 O2 1.391(3)
C1 C6 1.394(4)
C6 C5 1.381(4)
C6 O1 1.392(3)
C3 H3 0.9500
C3 C4 1.392(4)
C4 C5 1.396(4)
C4 C7 1.517(4)
C5 H5 0.9500
C7 H7A 0.9800
C7 H7B 0.9800
C7 H7C 0.9800
C8 H8 1.0000
C8 C9 1.530(4)
C8 C10 1.522(4)
C9 H9A 0.9800
C9 H9B 0.9800
C9 H9C 0.9800
C10 H10A 0.9800
C10 H10B 0.9800
C10 H10C 0.9800
C12 H12A 0.9800
C12 H12B 0.9800
C12 H12C 0.9800
C12 C11 1.508(5)
C13 H13A 0.9800
C13 H13B 0.9800
C13 H13C 0.9800
C13 C11 1.522(5)
C11 H11 1.0000
C14 H14 1.0000
C14 C16 1.523(6)
C14 C15 1.531(5)
C16 H16A 0.9800
C16 H16B 0.9800
C16 H16C 0.9800
C17 H17 1.0000
C17 C19 1.529(5)
C17 C18 1.526(6)
C19 H19A 0.9800
C19 H19B 0.9800
C19 H19C 0.9800
C18 H18A 0.9800
C18 H18B 0.9800
C18 H18C 0.9800
C20 C21 1.450(4)
C20 N1 1.142(4)
C21 H21A 0.9800
C21 H21B 0.9800
C21 H21C 0.9800
O4 C23 1.396(4)
O3 C27 1.388(4)
C22 C23 1.399(4)
C22 C27 1.391(4)
C23 C24 1.384(4)
C26 H26 0.9500
C26 C27 1.389(4)
C26 C25 1.387(4)
C25 C24 1.394(5)
C25 C28 1.509(4)
C24 H24 0.9500
C32 H32 1.0000
C32 C33 1.529(4)
C32 C34 1.525(5)
C29 H29 1.0000
C29 C31 1.532(5)
C29 C30 1.525(5)
C33 H33A 0.9800
C33 H33B 0.9800
C33 H33C 0.9800
C31 H31A 0.9800
C31 H31B 0.9800
C31 H31C 0.9800
C28 H28A 0.9800
C28 H28B 0.9800
C28 H28C 0.9800
C30 H30A 0.9800
C30 H30B 0.9800
C30 H30C 0.9800
N2 C41 1.138(4)
C48 C43 1.406(4)
C48 C47 1.377(5)
C48 O5 1.396(4)
C43 C44 1.392(4)
C44 C45 1.381(5)
C44 O6 1.397(3)
C46 C47 1.398(5)
C46 C45 1.400(4)
C46 C49 1.506(6)
C47 H47 0.9500
C45 H45 0.9500
C49 H49A 0.9800
C49 H49B 0.9800
C49 H49C 0.9800
C56 H56 1.0000
C56 C57 1.526(4)
C56 C58 1.522(4)
C53 H53 1.0000
C53 C54 1.522(5)
C53 C55 1.519(5)
C57 H57A 0.9800
C57 H57B 0.9800
C57 H57C 0.9800
C59 H59 1.0000
C59 C61 1.522(5)
C59 C60 1.544(4)
C58 H58A 0.9800
C58 H58B 0.9800
C58 H58C 0.9800
C61 H61A 0.9800
C61 H61B 0.9800
C61 H61C 0.9800
C54 H54A 0.9800
C54 H54B 0.9800
C54 H54C 0.9800
C60 H60A 0.9800
C60 H60B 0.9800
C60 H60C 0.9800
F2 C64 1.328(4)
F3 C64 1.333(4)
F1 C64 1.319(4)
C34 H34A 0.9800
C34 H34B 0.9800
C34 H34C 0.9800
C55 H55A 0.9800
C55 H55B 0.9800
C55 H55C 0.9800
C41 C42 1.453(4)
C42 H42A 0.9800
C42 H42B 0.9800
C42 H42C 0.9800
C50A H50A 1.0000
C50A C51A 1.530(11)
C50A C52A 1.60(3)
C51A H51A 0.9800
C51A H51B 0.9800
C51A H51C 0.9800
C52A H52A 0.9800
C52A H52B 0.9800
C52A H52C 0.9800
C50B H50B 1.0000
C50B C51B 1.478(16)
C50B C52B 1.51(2)
C51B H51D 0.9800
C51B H51E 0.9800
C51B H51F 0.9800
C52B H52D 0.9800
C52B H52E 0.9800
C52B H52F 0.9800
N3A C62A 1.10(2)
C62A C63A 1.472(15)
C63A H63A 0.9800
C63A H63B 0.9800
C63A H63C 0.9800
N3B C62B 1.148(11)
C62B C63B 1.452(9)
C63B H63D 0.9800
C63B H63E 0.9800
C63B H63F 0.9800
C15 H15A 0.9800
C15 H15B 0.9800
C15 H15C 0.9800
S2A O10A 1.434(5)
S2A O11A 1.444(5)
S2A O12A 1.437(13)
S2A C65A 1.787(15)
C65A F4A 1.354(13)
C65A F5A 1.318(12)
C65A F6A 1.315(17)
S2B O10B 1.485(11)
S2B O11B 1.391(9)
S2B O12B 1.25(3)
S2B C65B 1.87(4)
C65B F4B 1.40(4)
C65B F5B 1.38(3)
C65B F6B 1.18(3)
C35A H35A 1.0000
C35A C36A 1.517(12)
C35A C37A 1.541(12)
C36A H36A 0.9800
C36A H36B 0.9800
C36A H36C 0.9800
C37A H37A 0.9800
C37A H37B 0.9800
C37A H37C 0.9800
C35B H35B 1.0000
C35B C36B 1.548(19)
C35B C37B 1.462(17)
C36B H36D 0.9800
C36B H36E 0.9800
C36B H36F 0.9800
C37B H37D 0.9800
C37B H37E 0.9800
C37B H37F 0.9800
C38A H38A 1.0000
C38A C39A 1.548(13)
C38A C40A 1.488(13)
C39A H39A 0.9800
C39A H39B 0.9800
C39A H39C 0.9800
C40A H40A 0.9800
C40A H40B 0.9800
C40A H40C 0.9800
C38B H38B 1.0000
C38B C39B 1.470(14)
C38B C40B 1.544(10)
C39B H39D 0.9800
C39B H39E 0.9800
C39B H39F 0.9800
C40B H40D 0.9800
C40B H40E 0.9800
C40B H40F 0.9800
C66A F7A 1.354(18)
C66A F8A 1.14(3)
C66A F9A 1.51(3)
C66A S3A 1.78(2)
O14A S3A 1.440(4)
O13A S3A 1.431(4)
O15A S3A 1.431(4)
S3B O13B 1.410(8)
S3B O14B 1.448(8)
S3B O15B 1.412(9)
S3B C66B 1.93(4)
C66B F8B 1.54(5)
C66B F7B 1.08(4)
C66B F9B 1.47(5)

loop_
_geom_torsion_atom_site_label_1
_geom_torsion_atom_site_label_2
_geom_torsion_atom_site_label_3
_geom_torsion_atom_site_label_4
_geom_torsion
Ni1 P2 C8 C9 43.3(2)
Ni1 P2 C8 C10 -80.6(2)
Ni1 P2 C11 C12 -48.9(3)
Ni1 P2 C11 C13 -175.3(2)
Ni1 P2 O2 C2 -6.43(17)
Ni1 P1 C14 C16 52.5(2)
Ni1 P1 C14 C15 177.2(3)
Ni1 P1 C17 C19 75.3(3)
Ni1 P1 C17 C18 -48.8(3)
Ni1 P1 O1 C6 -3.7(2)
Ni1 C1 C6 C5 175.7(2)
Ni1 C1 C6 O1 -3.9(4)
P2 Ni1 C1 C2 -7.0(2)
P2 Ni1 C1 C6 178.1(2)
P1 Ni1 C1 C2 176.0(2)
P1 Ni1 C1 C6 1.0(2)
Ni2 P4 O4 C23 -5.7(2)
Ni2 P4 C32 C33 -176.1(2)
Ni2 P4 C32 C34 -50.8(2)
Ni2 P4 C29 C31 -73.7(2)
Ni2 P4 C29 C30 50.8(3)
Ni2 P3 O3 C27 1.2(2)
Ni2 P3 C35A C36A -52.3(7)
Ni2 P3 C35A C37A -169.9(7)
Ni2 P3 C38B C39B 53.6(8)
Ni2 P3 C38B C40B -69.0(9)
Ni2 C22 C23 O4 1.7(4)
Ni2 C22 C23 C24 -178.0(2)
Ni2 C22 C27 O3 1.9(4)
Ni2 C22 C27 C26 -178.6(2)
P4 Ni2 C22 C23 -4.2(2)
P4 Ni2 C22 C27 176.2(2)
P4 O4 C23 C22 3.1(3)
P4 O4 C23 C24 -177.1(2)
P3 Ni2 C22 C23 178.7(2)
P3 Ni2 C22 C27 -0.8(2)
P3 O3 C27 C22 -1.9(3)
P3 O3 C27 C26 178.5(2)
Ni3 P6 O6 C44 -1.4(2)
Ni3 P6 C56 C57 83.0(2)
Ni3 P6 C56 C58 -41.4(3)
Ni3 P6 C59 C61 175.8(2)
Ni3 P6 C59 C60 51.9(3)
Ni3 P5 O5 C48 -8.1(2)
Ni3 P5 C53 C54 58.9(3)
Ni3 P5 C53 C55 -65.8(3)
Ni3 P5 C50A C51A -43.9(8)
Ni3 P5 C50A C52A -162.0(11)
Ni3 P5 C50B C51B -42.5(7)
Ni3 P5 C50B C52B -174.7(10)
Ni3 C43 C44 C45 179.4(3)
Ni3 C43 C44 O6 -1.6(4)
P6 Ni3 C43 C48 180.0(3)
P6 Ni3 C43 C44 0.5(3)
P5 Ni3 C43 C48 -5.6(3)
P5 Ni3 C43 C44 175.0(3)
C2 C1 C6 C5 0.5(4)
C2 C1 C6 O1 -179.1(2)
C2 C3 C4 C5 0.3(4)
C2 C3 C4 C7 -179.9(3)
C1 C2 C3 C4 -1.1(4)
C1 C2 O2 P2 2.0(3)
C1 C6 C5 C4 -1.3(5)
C1 C6 O1 P1 4.9(3)
C3 C2 C1 Ni1 -174.6(2)
C3 C2 C1 C6 0.7(4)
C3 C2 O2 P2 -178.6(2)
C3 C4 C5 C6 0.8(5)
C5 C6 O1 P1 -174.8(2)
C7 C4 C5 C6 -179.0(3)
C8 P2 C11 C12 174.8(3)
C8 P2 C11 C13 48.4(3)
C8 P2 O2 C2 118.42(18)
C11 P2 C8 C9 178.09(19)
C11 P2 C8 C10 54.2(3)
C11 P2 O2 C2 -129.30(18)
C14 P1 C17 C19 -60.1(3)
C14 P1 C17 C18 175.8(2)
C14 P1 O1 C6 119.5(2)
C17 P1 C14 C16 -171.7(2)
C17 P1 C14 C15 -47.0(3)
C17 P1 O1 C6 -127.6(2)
O2 P2 C8 C9 -72.5(2)
O2 P2 C8 C10 163.6(2)
O2 P2 C11 C12 67.2(3)
O2 P2 C11 C13 -59.2(3)
O2 C2 C1 Ni1 4.9(3)
O2 C2 C1 C6 -179.9(2)
O2 C2 C3 C4 179.5(2)
O1 P1 C14 C16 -63.5(2)
O1 P1 C14 C15 61.1(3)
O1 P1 C17 C19 -168.6(3)
O1 P1 C17 C18 67.3(3)
O1 C6 C5 C4 178.4(3)
O4 P4 C32 C33 -58.9(3)
O4 P4 C32 C34 66.4(2)
O4 P4 C29 C31 170.2(2)
O4 P4 C29 C30 -65.3(3)
O4 C23 C24 C25 177.4(2)
O3 P3 C35A C36A 67.3(7)
O3 P3 C35A C37A -50.3(8)
O3 P3 C38B C39B -71.2(7)
O3 P3 C38B C40B 166.1(7)
C22 C23 C24 C25 -2.9(4)
C23 C22 C27 O3 -177.7(2)
C23 C22 C27 C26 1.8(4)
C26 C25 C24 C23 0.7(4)
C27 C22 C23 O4 -178.7(2)
C27 C22 C23 C24 1.6(4)
C27 C26 C25 C24 2.5(4)
C27 C26 C25 C28 -178.2(3)
C25 C26 C27 O3 175.6(2)
C25 C26 C27 C22 -3.9(4)
C32 P4 O4 C23 -130.9(2)
C32 P4 C29 C31 62.1(3)
C32 P4 C29 C30 -173.4(3)
C29 P4 O4 C23 117.3(2)
C29 P4 C32 C33 49.1(3)
C29 P4 C32 C34 174.4(2)
C28 C25 C24 C23 -178.6(3)
C48 C43 C44 C45 -0.1(5)
C48 C43 C44 O6 178.9(3)
C43 C48 C47 C46 -1.1(6)
C43 C48 O5 P5 4.9(4)
C43 C44 C45 C46 -0.1(6)
C43 C44 O6 P6 1.9(4)
C47 C48 C43 Ni3 -178.8(3)
C47 C48 C43 C44 0.7(5)
C47 C48 O5 P5 -174.5(3)
C47 C46 C45 C44 -0.3(6)
C45 C44 O6 P6 -179.1(3)
C45 C46 C47 C48 0.8(6)
C49 C46 C47 C48 -177.9(4)
C49 C46 C45 C44 178.5(4)
O6 P6 C56 C57 -162.5(2)
O6 P6 C56 C58 73.2(3)
O6 P6 C59 C61 58.1(3)
O6 P6 C59 C60 -65.8(3)
O6 C44 C45 C46 -179.1(4)
O5 P5 C53 C54 -58.0(3)
O5 P5 C53 C55 177.3(3)
O5 P5 C50A C51A 78.6(7)
O5 P5 C50A C52A -39.5(12)
O5 P5 C50B C51B 68.2(7)
O5 P5 C50B C52B -64.0(12)
O5 C48 C43 Ni3 1.8(4)
O5 C48 C43 C44 -178.7(3)
O5 C48 C47 C46 178.3(3)
C56 P6 O6 C44 -122.2(2)
C56 P6 C59 C61 -49.5(3)
C56 P6 C59 C60 -173.4(3)
C53 P5 O5 C48 116.1(2)
C53 P5 C50A C51A -171.8(6)
C53 P5 C50A C52A 70.1(12)
C53 P5 C50B C51B 177.0(7)
C53 P5 C50B C52B 44.8(12)
C59 P6 O6 C44 126.9(2)
C59 P6 C56 C57 -55.1(3)
C59 P6 C56 C58 -179.5(3)
O9 S1 C64 F2 63.4(3)
O9 S1 C64 F3 -56.3(3)
O9 S1 C64 F1 -177.0(3)
O7 S1 C64 F2 -57.7(3)
O7 S1 C64 F3 -177.5(3)
O7 S1 C64 F1 61.8(3)
O8 S1 C64 F2 -175.9(3)
O8 S1 C64 F3 64.3(3)
O8 S1 C64 F1 -56.4(3)
C50A P5 O5 C48 -137.0(4)
C50A P5 C53 C54 -172.8(5)
C50A P5 C53 C55 62.5(6)
C50B P5 O5 C48 -125.7(6)
C50B P5 C53 C54 -161.6(4)
C50B P5 C53 C55 73.6(5)
O10A S2A C65A F4A 177.2(9)
O10A S2A C65A F5A -62.5(11)
O10A S2A C65A F6A 62.0(6)
O11A S2A C65A F4A 56.3(11)
O11A S2A C65A F5A 176.6(10)
O11A S2A C65A F6A -58.9(6)
O12A S2A C65A F4A -64.3(11)
O12A S2A C65A F5A 56.1(12)
O12A S2A C65A F6A -179.5(8)
O10B S2B C65B F4B -179.4(15)
O10B S2B C65B F5B -67(3)
O10B S2B C65B F6B 70(3)
O11B S2B C65B F4B 71.8(16)
O11B S2B C65B F5B -176(2)
O11B S2B C65B F6B -39(3)
O12B S2B C65B F4B -63.0(19)
O12B S2B C65B F5B 49(3)
O12B S2B C65B F6B -173(3)
C35A P3 O3 C27 -129.7(5)
C35B P3 O3 C27 -112.3(6)
C35B P3 C38B C39B -175.0(7)
C35B P3 C38B C40B 62.3(8)
C38A P3 O3 C27 114.9(4)
C38A P3 C35A C36A 173.9(6)
C38A P3 C35A C37A 56.2(9)
C38B P3 O3 C27 137.4(5)
F7A C66A S3A O14A 166.8(14)
F7A C66A S3A O13A -74.7(16)
F7A C66A S3A O15A 45.3(19)
F8A C66A S3A O14A -58(3)
F8A C66A S3A O13A 60(3)
F8A C66A S3A O15A -180(3)
F9A C66A S3A O14A 64.5(7)
F9A C66A S3A O13A -177.0(6)
F9A C66A S3A O15A -56.9(8)
